data_2005355
loop_
_publ_author_name
'Thompson, H. W.'
'Lalancette, R. A.'
'Cot\'e, M. L.'

_publ_section_title
;
 2-Carboxy- and 2,7-Dicarboxy-4,5-benzotropone: Hydrogen-Bonding
 Patterns of a \b-Keto Acid and a Related \b-Keto 1,5-Diacid
;
_journal_issue 9
_journal_name_full 'Acta Crystallographica Section C'
_journal_page_first 2372
_journal_page_last 2376
_journal_paper_doi 10.1107/S0108270196004933
_journal_volume 52
_journal_year 1996
_chemical_formula_analytical 'C13 H8 O5'
_chemical_formula_moiety 'C13 H8 O5'
_chemical_formula_structural 'C13 H8 O5'
_chemical_formula_sum 'C13 H8 O5'
_chemical_formula_weight 244.19
_chemical_melting_point 486
_chemical_name_common 2,7-Dicarboxy-4,5-benzotropone
_chemical_name_systematic 2,7-Dicarboxy-4,5-benzocycloheptatrienone
_space_group_IT_number 14
_symmetry_cell_setting monoclinic
_symmetry_space_group_name_Hall '-P 2yn'
_symmetry_space_group_name_H-M 'P 1 21/n 1'
_audit_creation_method SHELXL
_cell_angle_alpha 90.00
_cell_angle_beta 95.53(5)
_cell_angle_gamma 90.00
_cell_formula_units_Z 4
_cell_length_a 7.191(7)
_cell_length_b 9.912(5)
_cell_length_c 14.430(9)
_cell_measurement_reflns_used 17
_cell_measurement_temperature 296(1)
_cell_measurement_theta_max 15.1
_cell_measurement_theta_min 5.9
_cell_volume 1023.7(13)
_computing_cell_refinement XSCANS
_computing_data_collection 'XSCANS (Siemens, 1991)'
_computing_data_reduction XSCANS
_computing_molecular_graphics SHELXTL/PC
_computing_publication_material SHELXTL/PC
_computing_structure_refinement 'SHELXTL/PC (Sheldrick, 1990b)'
_computing_structure_solution 'SHELXS86 (Sheldrick, 1990a)'
_diffrn_ambient_temperature 296.0(10)
_diffrn_measurement_device 'Siemens P4'
_diffrn_measurement_method '2\q/\q scans'
_diffrn_radiation_monochromator graphite
_diffrn_radiation_source 'fine-focus sealed tube'
_diffrn_radiation_type MoK\a
_diffrn_radiation_wavelength 0.71073
_diffrn_reflns_av_R_equivalents 0.0649
_diffrn_reflns_av_sigmaI/netI 0.0760
_diffrn_reflns_limit_h_max 0
_diffrn_reflns_limit_h_min -7
_diffrn_reflns_limit_k_max 10
_diffrn_reflns_limit_k_min -10
_diffrn_reflns_limit_l_max 15
_diffrn_reflns_limit_l_min -15
_diffrn_reflns_number 2820
_diffrn_reflns_theta_max 22.5
_diffrn_reflns_theta_min 1.50
_diffrn_standards_decay_% 2.98
_diffrn_standards_interval_count 97
_diffrn_standards_number 3
_exptl_absorpt_coefficient_mu 0.124
_exptl_absorpt_correction_T_max 0.873
_exptl_absorpt_correction_T_min 0.760
_exptl_absorpt_correction_type 'Psi scans (26 reflns)'
_exptl_crystal_colour Yellow
_exptl_crystal_density_diffrn 1.584
_exptl_crystal_density_meas 1.58(1)
_exptl_crystal_density_method 'floatation in cyclohexane/CCl~4~'
_exptl_crystal_description 'Clear prism'
_exptl_crystal_F_000 504
_exptl_crystal_size_max 0.50
_exptl_crystal_size_mid 0.40
_exptl_crystal_size_min 0.35
_refine_diff_density_max 0.346
_refine_diff_density_min -0.235
_refine_ls_extinction_coef 0.043(8)
_refine_ls_extinction_method 'SHELXL93 (Sheldrick, 1993)'
_refine_ls_goodness_of_fit_all 0.939
_refine_ls_goodness_of_fit_obs 1.103
_refine_ls_hydrogen_treatment 'H atoms riding, O-H 0.92, C-H 0.96\%A'
_refine_ls_matrix_type full
_refine_ls_number_parameters 165
_refine_ls_number_reflns 1341
_refine_ls_number_restraints 0
_refine_ls_restrained_S_all 0.939
_refine_ls_restrained_S_obs 1.103
_refine_ls_R_factor_all 0.0739
_refine_ls_R_factor_obs 0.0544
_refine_ls_shift/esd_max -0.001
_refine_ls_shift/esd_mean 0.000
_refine_ls_structure_factor_coef Fsqd
_refine_ls_weighting_details 'w = 1/[\s^2^(Fo^2^)+(0.0799P)^2^] where P=(Fo^2^+2Fc^2^)/3'
_refine_ls_weighting_scheme calc
_refine_ls_wR_factor_all 0.1340
_refine_ls_wR_factor_obs 0.1252
_reflns_number_observed 904
_reflns_number_total 1341
_reflns_observed_criterion >4sigma(F)
_cod_data_source_file fg1171.cif
_cod_data_source_block II
_cod_depositor_comments
;
The following automatic conversions were performed:
'_symmetry_cell_setting' value 'Monoclinic' changed to 'monoclinic'
according to '/home/saulius/struct/CIF-dictionaries/cif_core.dic'
dictionary named 'cif_core.dic' version 2.4.1 from 2010-06-29.

Automatic conversion script
Id: cif_fix_enum 1527 2010-12-29 10:47:43Z saulius 

The following automatic conversions were performed:

'_symmetry_cell_setting' value 'Monoclinic' changed to 'monoclinic'
according to /home/saulius/struct/CIF-dictionaries/cif_core.dic
dictionary named 'cif_core.dic' version 2.4.1 from
2010-06-29.

'_geom_bond_publ_flag' value 'Y' changed to 'y'
according to /home/saulius/struct/CIF-dictionaries/cif_core.dic
dictionary named 'cif_core.dic' version 2.4.1 from 2010-06-29 (19
times).

'_geom_angle_publ_flag' value 'Y' changed to 'y' according
to /home/saulius/struct/CIF-dictionaries/cif_core.dic dictionary
named 'cif_core.dic' version 2.4.1 from 2010-06-29 (8
times).

'_geom_torsion_publ_flag' value 'Y' changed to 'y' according
to /home/saulius/struct/CIF-dictionaries/cif_core.dic dictionary
named 'cif_core.dic' version 2.4.1 from 2010-06-29 (12 times).

Automatic conversion script
Id: cif_fix_values 1715 2011-07-08 13:25:40Z adriana 

The following automatic conversions were performed:

'_refine_ls_weighting_scheme' value 'calc w =
1/[\s^2^(Fo^2^)+(0.0799P)^2^] where P=(Fo^2^+2Fc^2^)/3' was changed
to 'calc'. New tag '_refine_ls_weighting_details' was created. The
value of the new tag was set to 'w = 1/[\s^2^(Fo^2^)+(0.0799P)^2^]
where P=(Fo^2^+2Fc^2^)/3'.

Automatic conversion script
Id: cif_fix_values 3143 2015-03-26 13:38:13Z robertas 
;
_cod_original_sg_symbol_H-M 'P 2~1~/n'
_cod_database_code 2005355

loop_
_symmetry_equiv_pos_as_xyz
'x, y, z'
'-x+1/2, y+1/2, -z+1/2'
-x,-y,-z
'x-1/2, -y-1/2, z-1/2'

loop_
_atom_site_aniso_label
_atom_site_aniso_U_11
_atom_site_aniso_U_22
_atom_site_aniso_U_33
_atom_site_aniso_U_12
_atom_site_aniso_U_13
_atom_site_aniso_U_23
O1 0.084(2) 0.0380(14) 0.0360(14) 0.0167(15) -0.0118(13) -0.0065(12)
O2 0.102(2) 0.0309(15) 0.0341(14) -0.0154(14) -0.0184(15) 0.0006(12)
O3 0.105(2) 0.037(2) 0.0313(14) -0.0112(14) -0.0287(15) 0.0004(11)
O4 0.094(2) 0.030(2) 0.041(2) -0.0019(14) -0.0214(15) 0.0054(12)
O5 0.099(2) 0.039(2) 0.0295(13) -0.0026(14) -0.0225(14) 0.0002(11)
C1 0.057(2) 0.028(2) 0.029(2) 0.002(2) -0.008(2) 0.0000(15)
C2 0.056(2) 0.024(2) 0.027(2) -0.001(2) -0.009(2) 0.0004(15)
C3 0.054(2) 0.033(2) 0.024(2) 0.003(2) -0.011(2) -0.001(2)
C4 0.049(2) 0.023(2) 0.034(2) 0.001(2) -0.006(2) -0.0020(15)
C5 0.047(2) 0.027(2) 0.032(2) 0.003(2) -0.006(2) -0.004(2)
C6 0.063(3) 0.034(2) 0.027(2) 0.001(2) -0.012(2) -0.003(2)
C7 0.046(2) 0.028(2) 0.030(2) 0.000(2) -0.010(2) 0.000(2)
C8 0.063(3) 0.035(2) 0.035(2) -0.001(2) -0.010(2) -0.007(2)
C9 0.073(3) 0.024(2) 0.054(2) -0.001(2) -0.009(2) -0.008(2)
C10 0.068(3) 0.025(2) 0.049(2) 0.002(2) -0.002(2) 0.004(2)
C11 0.065(3) 0.035(2) 0.031(2) 0.001(2) -0.005(2) 0.002(2)
C12 0.062(3) 0.038(2) 0.028(2) 0.000(2) -0.013(2) -0.004(2)
C13 0.058(3) 0.036(2) 0.032(2) -0.001(2) -0.014(2) 0.001(2)

loop_
_atom_site_label
_atom_site_occupancy
_atom_site_fract_x
_atom_site_fract_y
_atom_site_fract_z
_atom_site_U_iso_or_equiv
_atom_site_thermal_displace_type
_atom_site_calc_flag
_atom_site_refinement_flags
_atom_site_type_symbol
O1 1 0.0524(4) 0.8080(2) 0.6364(2) 0.0537(8) Uani d . O
O2 1 -0.3091(4) 0.7599(2) 0.5390(2) 0.0574(9) Uani d . O
O3 1 -0.3159(4) 0.9248(2) 0.43469(15) 0.0600(9) Uani d . O
O4 1 0.0283(4) 0.7540(2) 0.8199(2) 0.0571(9) Uani d . O
O5 1 0.1006(4) 0.9336(2) 0.90869(15) 0.0576(9) Uani d . O
C1 1 -0.0334(5) 0.9092(3) 0.6565(2) 0.0385(9) Uani d . C
C2 1 -0.1663(5) 0.9721(3) 0.5839(2) 0.0366(9) Uani d . C
C3 1 -0.1891(5) 1.1038(3) 0.5672(2) 0.0379(9) Uani d . C
C4 1 -0.1169(5) 1.2226(3) 0.6173(2) 0.0357(9) Uani d . C
C5 1 -0.0343(5) 1.2226(3) 0.7100(2) 0.0361(9) Uani d . C
C6 1 0.0000(5) 1.1049(3) 0.7686(2) 0.0422(10) Uani d . C
C7 1 -0.0014(5) 0.9721(3) 0.7495(2) 0.0356(9) Uani d . C
C8 1 0.0151(5) 1.3472(3) 0.7518(2) 0.0453(10) Uani d . C
C9 1 -0.0091(5) 1.4664(4) 0.7031(2) 0.0515(11) Uani d . C
C10 1 -0.0859(5) 1.4660(3) 0.6124(2) 0.0478(10) Uani d . C
C11 1 -0.1412(5) 1.3454(3) 0.5700(2) 0.0444(10) Uani d . C
C12 1 -0.2680(5) 0.8744(4) 0.5173(2) 0.0435(10) Uani d . C
C13 1 0.0460(5) 0.8772(4) 0.8284(2) 0.0431(10) Uani d . C
H3 1 -0.3703 0.8581 0.39697 0.080 Uiso d R H
H5 1 0.1307 0.8670 0.95197 0.080 Uiso d R H
H3A 1 -0.2695 1.1238 0.5119 0.046 Uiso d R H
H6A 1 0.0300 1.1255 0.8333 0.046 Uiso d R H
H8A 1 0.0681 1.3491 0.8154 0.046 Uiso d R H
H9A 1 0.0274 1.5504 0.7327 0.046 Uiso d R H
H10A 1 -0.1014 1.5490 0.5783 0.046 Uiso d R H
H11A 1 -0.1967 1.3458 0.5067 0.046 Uiso d R H

loop_
_atom_type_symbol
_atom_type_description
_atom_type_scat_dispersion_real
_atom_type_scat_dispersion_imag
_atom_type_scat_source
C C 0.0033 0.0016 'International Tables Vol C Tables 4.2.6.8 and 6.1.1.4'
H H 0.0000 0.0000 'International Tables Vol C Tables 4.2.6.8 and 6.1.1.4'
O O 0.0106 0.0060 'International Tables Vol C Tables 4.2.6.8 and 6.1.1.4'

loop_
_geom_angle_atom_site_label_1
_geom_angle_atom_site_label_2
_geom_angle_atom_site_label_3
_geom_angle_site_symmetry_3
_geom_angle
_geom_angle_publ_flag
O1 C1 C7 . 121.5(3) y
O1 C1 C2 . 118.7(3) y
O2 C12 O3 . 122.7(3) y
O2 C12 C2 . 123.3(3) y
O3 C12 C2 . 113.9(3) y
O4 C13 O5 . 122.0(3) y
O4 C13 C7 . 122.4(3) y
O5 C13 C7 . 115.6(3) y
C12 O3 H3 . 108.9(2) ?
C13 O5 H5 . 108.9(2) ?
C7 C1 C2 . 119.8(3) ?
C3 C2 C1 . 126.7(3) ?
C3 C2 C12 . 118.1(3) ?
C1 C2 C12 . 114.9(3) ?
C2 C3 C4 . 132.2(3) ?
C2 C3 H3A . 113.9(2) ?
C4 C3 H3A . 113.9(2) ?
C11 C4 C5 . 119.0(3) ?
C11 C4 C3 . 116.1(3) ?
C5 C4 C3 . 124.8(3) ?
C8 C5 C4 . 118.2(3) ?
C8 C5 C6 . 115.9(3) ?
C4 C5 C6 . 125.9(3) ?
C7 C6 C5 . 132.2(3) ?
C7 C6 H6A . 113.8(2) ?
C5 C6 H6A . 114.0(2) ?
C6 C7 C1 . 126.6(3) ?
C6 C7 C13 . 117.7(3) ?
C1 C7 C13 . 115.5(3) ?
C9 C8 C5 . 121.5(3) ?
C9 C8 H8A . 119.3(2) ?
C5 C8 H8A . 119.2(2) ?
C10 C9 C8 . 120.2(3) ?
C10 C9 H9A . 119.6(2) ?
C8 C9 H9A . 120.2(2) ?
C9 C10 C11 . 119.8(3) ?
C9 C10 H10A . 120.2(2) ?
C11 C10 H10A . 119.9(2) ?
C10 C11 C4 . 121.2(3) ?
C10 C11 H11A . 119.5(2) ?
C4 C11 H11A . 119.3(2) ?
C12 O2 H5 4_575 121.2(2) ?
C13 O4 H3 4_676 123.6(2) ?

loop_
_geom_bond_atom_site_label_1
_geom_bond_atom_site_label_2
_geom_bond_distance
_geom_bond_publ_flag
O1 C1 1.227(4) y
O2 C12 1.222(4) y
O3 C12 1.308(4) y
O4 C13 1.232(4) y
O5 C13 1.312(4) y
C1 C2 1.485(5) y
C1 C7 1.478(4) y
C2 C3 1.335(4) y
C2 C12 1.504(5) y
C3 C4 1.451(4) y
C4 C5 1.410(5) y
C4 C11 1.399(4) y
C5 C6 1.448(4) y
C5 C8 1.404(4) y
C6 C7 1.344(4) y
C7 C13 1.491(5) y
C8 C9 1.377(5) y
C9 C10 1.371(5) y
C10 C11 1.384(5) y

loop_
_geom_torsion_atom_site_label_1
_geom_torsion_atom_site_label_2
_geom_torsion_atom_site_label_3
_geom_torsion_atom_site_label_4
_geom_torsion
_geom_torsion_publ_flag
O1 C1 C2 C3 -138.3(4) y
C7 C1 C2 C3 39.2(6) ?
O1 C1 C2 C12 34.6(5) y
C7 C1 C2 C12 -147.9(3) ?
C1 C2 C3 C4 -9.0(7) ?
C12 C2 C3 C4 178.4(4) ?
C2 C3 C4 C11 168.2(4) ?
C2 C3 C4 C5 -15.1(7) ?
C11 C4 C5 C8 1.9(5) ?
C3 C4 C5 C8 -174.8(4) ?
C11 C4 C5 C6 179.7(4) ?
C3 C4 C5 C6 3.1(6) ?
C8 C5 C6 C7 -168.0(4) ?
C4 C5 C6 C7 14.1(7) ?
C5 C6 C7 C1 2.8(7) ?
C5 C6 C7 C13 178.5(4) ?
O1 C1 C7 C6 142.5(4) y
C2 C1 C7 C6 -34.9(6) ?
O1 C1 C7 C13 -33.3(5) y
C2 C1 C7 C13 149.3(3) ?
C4 C5 C8 C9 -2.5(6) ?
C6 C5 C8 C9 179.4(3) ?
C5 C8 C9 C10 1.2(6) ?
C8 C9 C10 C11 0.8(6) ?
C9 C10 C11 C4 -1.3(6) ?
C5 C4 C11 C10 0.0(6) ?
C3 C4 C11 C10 176.9(3) ?
C3 C2 C12 O2 -155.0(4) y
C1 C2 C12 O2 31.4(5) y
C3 C2 C12 O3 22.3(5) y
C1 C2 C12 O3 -151.3(3) y
C6 C7 C13 O4 171.7(4) y
C1 C7 C13 O4 -12.1(5) y
C6 C7 C13 O5 -5.6(5) y
C1 C7 C13 O5 170.6(3) y

loop_
_cod_related_entry_id
_cod_related_entry_database
_cod_related_entry_code
1 ChemSpider 21138159
